data_7161187
loop_
_publ_author_name
'Nor Za'ima, Syarifah Iliya'
'Mohamad, Mamduhah'
'Gorjian, Hayedeh'
'Johan, Mohd Rafie'
'Ghaffari Khaligh, Nader'

_publ_section_title
;
 Synthesis, characterization, and impact of carbon spacer on geometry and
 antibacterial activity of a new series of
 1,n-bis(5-cycloalkylsulfenyl-1,3,4-thiadiazole-2-sulfenyl) alkanes (n = 4
 and 6)
;
_journal_name_full 'Organic &amp; Biomolecular Chemistry'
_journal_paper_doi 10.1039/D6OB00750C
_journal_year 2026
_chemical_formula_sum 'C10 H15 N2 S3'
_chemical_formula_weight 259.42
_space_group_crystal_system monoclinic
_space_group_IT_number 14
_space_group_name_Hall '-P 2ybc'
_space_group_name_H-M_alt 'P 1 21/c 1'
_atom_sites_solution_hydrogens geom
_audit_creation_method SHELXL-2016/6
_audit_update_record
;
2025-07-07 deposited with the CCDC.	2026-05-22 downloaded from the CCDC.
;
_cell_angle_alpha 90
_cell_angle_beta 93.834(12)
_cell_angle_gamma 90
_cell_formula_units_Z 4
_cell_length_a 17.644(6)
_cell_length_b 5.6480(18)
_cell_length_c 12.488(4)
_cell_measurement_reflns_used 9564
_cell_measurement_temperature 303(2)
_cell_measurement_theta_max 26.976
_cell_measurement_theta_min 3.395
_cell_volume 1241.7(7)
_computing_cell_refinement SAINT
_computing_data_collection 'BRUKER APEX5'
_computing_data_reduction SAINT
_computing_structure_refinement 'SHELXL-2016/6 (Sheldrick, 2016)'
_computing_structure_solution 'SHELXT 2018/2 (Sheldrick, 2018)'
_diffrn_ambient_temperature 303(2)
_diffrn_measured_fraction_theta_full 0.999
_diffrn_measured_fraction_theta_max 0.997
_diffrn_measurement_device_type 'Bruker D8 Quest Photon III HPAD diffractometer'
_diffrn_measurement_method '\w scan'
_diffrn_radiation_type MoK\a
_diffrn_radiation_wavelength 0.71073
_diffrn_reflns_av_R_equivalents 0.0570
_diffrn_reflns_av_unetI/netI 0.0265
_diffrn_reflns_Laue_measured_fraction_full 0.999
_diffrn_reflns_Laue_measured_fraction_max 0.997
_diffrn_reflns_limit_h_max 22
_diffrn_reflns_limit_h_min -22
_diffrn_reflns_limit_k_max 7
_diffrn_reflns_limit_k_min -7
_diffrn_reflns_limit_l_max 14
_diffrn_reflns_limit_l_min -16
_diffrn_reflns_number 35642
_diffrn_reflns_point_group_measured_fraction_full 0.999
_diffrn_reflns_point_group_measured_fraction_max 0.997
_diffrn_reflns_theta_full 25.242
_diffrn_reflns_theta_max 27.579
_diffrn_reflns_theta_min 3.270
_diffrn_source 'fine-focus sealed tube'
_exptl_absorpt_coefficient_mu 0.567
_exptl_absorpt_correction_T_max 0.7456
_exptl_absorpt_correction_T_min 0.6416
_exptl_absorpt_correction_type multi-scan
_exptl_absorpt_process_details 'SADABS (Bruker, 2009)'
_exptl_crystal_colour colourless
_exptl_crystal_density_diffrn 1.388
_exptl_crystal_description block
_exptl_crystal_F_000 548
_exptl_crystal_recrystallization_method 'Re-crystallisation from solvent: Ethylacetate'
_exptl_crystal_size_max 0.520
_exptl_crystal_size_mid 0.390
_exptl_crystal_size_min 0.050
_refine_diff_density_max 0.299
_refine_diff_density_min -0.317
_refine_diff_density_rms 0.042
_refine_ls_extinction_coef 0.0085(12)
_refine_ls_extinction_expression Fc^*^=kFc[1+0.001xFc^2^\l^3^/sin(2\q)]^-1/4^
_refine_ls_extinction_method 'SHELXL-2016/6 (Sheldrick 2016)'
_refine_ls_goodness_of_fit_ref 1.037
_refine_ls_hydrogen_treatment constr
_refine_ls_matrix_type full
_refine_ls_number_parameters 137
_refine_ls_number_reflns 2867
_refine_ls_number_restraints 0
_refine_ls_restrained_S_all 1.037
_refine_ls_R_factor_all 0.0431
_refine_ls_R_factor_gt 0.0347
_refine_ls_shift/su_max 0.001
_refine_ls_shift/su_mean 0.000
_refine_ls_structure_factor_coef Fsqd
_refine_ls_weighting_details 'w=1/[\s^2^(Fo^2^)+(0.0370P)^2^+0.5170P] where P=(Fo^2^+2Fc^2^)/3'
_refine_ls_weighting_scheme calc
_refine_ls_wR_factor_gt 0.0850
_refine_ls_wR_factor_ref 0.0913
_reflns_Friedel_coverage 0.000
_reflns_number_gt 2398
_reflns_number_total 2867
_reflns_threshold_expression 'I > 2\s(I)'
_cod_data_source_file d6ob00750c4.cif
_cod_data_source_block exp192_a
_cod_original_sg_symbol_H-M 'P 21/c'
_cod_database_code 7161187
_shelx_shelxl_version_number 2016/6
_shelx_space_group_comment
;
The symmetry employed for this shelxl refinement is uniquely defined
by the following loop, which should always be used as a source of
symmetry information in preference to the above space-group names.
They are only intended as comments.
;
_shelx_estimated_absorpt_t_min 0.757
_shelx_estimated_absorpt_t_max 0.972

loop_
_space_group_symop_operation_xyz
'x, y, z'
'-x, y+1/2, -z+1/2'
'-x, -y, -z'
'x, -y-1/2, z-1/2'

loop_
_atom_site_label
_atom_site_type_symbol
_atom_site_fract_x
_atom_site_fract_y
_atom_site_fract_z
_atom_site_U_iso_or_equiv
_atom_site_adp_type
_atom_site_occupancy
_atom_site_site_symmetry_order
_atom_site_calc_flag
_atom_site_refinement_flags_posn
_atom_site_refinement_flags_adp
_atom_site_refinement_flags_occupancy
_atom_site_disorder_assembly
_atom_site_disorder_group
S1_1 S 0.79650(3) 0.61225(9) 0.42003(5) 0.06386(18) Uani 1 1 d . . . . .
S2_1 S 0.71300(3) 0.73405(7) 0.61515(4) 0.05403(16) Uani 1 1 d . . . . .
S3_1 S 0.62381(3) 0.54620(8) 0.79505(4) 0.05371(15) Uani 1 1 d . . . . .
N1_1 N 0.68874(9) 0.2936(2) 0.64313(12) 0.0492(4) Uani 1 1 d . . . . .
N2_1 N 0.73075(9) 0.3083(3) 0.55315(12) 0.0510(4) Uani 1 1 d . . . . .
C1_1 C 0.83467(10) 0.3334(3) 0.37755(14) 0.0470(4) Uani 1 1 d . . . . .
H1_1 H 0.793491 0.216965 0.369428 0.056 Uiso 1 1 calc R U . . .
C2_1 C 0.89867(12) 0.2323(5) 0.45061(16) 0.0673(6) Uani 1 1 d . . . . .
H2A_1 H 0.925908 0.357748 0.489755 0.081 Uiso 1 1 calc R U . . .
H2B_1 H 0.879029 0.122603 0.501736 0.081 Uiso 1 1 calc R U . . .
C3_1 C 0.95032(13) 0.1055(5) 0.37721(18) 0.0756(7) Uani 1 1 d . . . . .
H3A_1 H 0.951180 -0.062945 0.392381 0.091 Uiso 1 1 calc R U . . .
H3B_1 H 1.001722 0.166202 0.387537 0.091 Uiso 1 1 calc R U . . .
C4_1 C 0.91875(13) 0.1504(5) 0.26318(16) 0.0698(6) Uani 1 1 d . . . . .
H4A_1 H 0.959520 0.178824 0.216389 0.084 Uiso 1 1 calc R U . . .
H4B_1 H 0.889194 0.015831 0.236008 0.084 Uiso 1 1 calc R U . . .
C5_1 C 0.86939(11) 0.3659(4) 0.26945(14) 0.0571(5) Uani 1 1 d . . . . .
H5A_1 H 0.830430 0.369718 0.210869 0.069 Uiso 1 1 calc R U . . .
H5B_1 H 0.899199 0.510090 0.268360 0.069 Uiso 1 1 calc R U . . .
C6_1 C 0.74706(9) 0.5239(3) 0.52988(14) 0.0440(4) Uani 1 1 d . . . . .
C7_1 C 0.67577(9) 0.4989(3) 0.68333(14) 0.0416(4) Uani 1 1 d . . . . .
C8_1 C 0.59579(10) 0.2460(3) 0.82384(14) 0.0450(4) Uani 1 1 d . . . . .
H8A_1 H 0.568198 0.177853 0.761468 0.054 Uiso 1 1 calc R U . . .
H8B_1 H 0.640450 0.149716 0.841281 0.054 Uiso 1 1 calc R U . . .
C9_1 C 0.54543(10) 0.2502(3) 0.91848(14) 0.0472(4) Uani 1 1 d . . . . .
H9A_1 H 0.571826 0.331219 0.978468 0.057 Uiso 1 1 calc R U . . .
H9B_1 H 0.499323 0.337712 0.898567 0.057 Uiso 1 1 calc R U . . .
C10_1 C 0.52491(9) 0.0021(3) 0.95250(13) 0.0448(4) Uani 1 1 d . . . . .
H10A_1 H 0.571253 -0.085148 0.971292 0.054 Uiso 1 1 calc R U . . .
H10B_1 H 0.498485 -0.077832 0.892228 0.054 Uiso 1 1 calc R U . . .

loop_
_atom_site_aniso_label
_atom_site_aniso_U_11
_atom_site_aniso_U_22
_atom_site_aniso_U_33
_atom_site_aniso_U_23
_atom_site_aniso_U_13
_atom_site_aniso_U_12
S1_1 0.0757(3) 0.0461(3) 0.0744(3) 0.0156(2) 0.0402(3) 0.0077(2)
S2_1 0.0661(3) 0.0307(2) 0.0683(3) -0.00481(18) 0.0267(2) -0.00540(18)
S3_1 0.0665(3) 0.0412(2) 0.0565(3) -0.01141(19) 0.0274(2) -0.0045(2)
N1_1 0.0662(9) 0.0329(7) 0.0515(8) -0.0015(6) 0.0264(7) 0.0006(6)
N2_1 0.0673(9) 0.0359(7) 0.0532(8) 0.0001(6) 0.0283(7) 0.0024(7)
C1_1 0.0459(9) 0.0503(9) 0.0459(9) 0.0028(7) 0.0126(7) 0.0031(8)
C2_1 0.0725(13) 0.0848(16) 0.0448(10) 0.0021(10) 0.0054(9) 0.0245(12)
C3_1 0.0671(13) 0.0996(19) 0.0614(12) 0.0110(12) 0.0148(10) 0.0315(13)
C4_1 0.0724(13) 0.0871(16) 0.0521(11) 0.0021(11) 0.0201(10) 0.0189(12)
C5_1 0.0538(10) 0.0756(13) 0.0429(9) 0.0084(9) 0.0104(8) 0.0080(9)
C6_1 0.0462(9) 0.0360(8) 0.0513(9) 0.0023(7) 0.0141(7) 0.0025(7)
C7_1 0.0446(8) 0.0342(8) 0.0472(9) -0.0025(6) 0.0111(7) -0.0010(6)
C8_1 0.0501(9) 0.0415(8) 0.0452(9) -0.0019(7) 0.0151(7) -0.0005(7)
C9_1 0.0478(9) 0.0485(9) 0.0468(9) -0.0040(7) 0.0153(7) 0.0020(7)
C10_1 0.0452(9) 0.0483(9) 0.0422(9) -0.0047(7) 0.0129(7) 0.0021(7)

loop_
_atom_type_symbol
_atom_type_description
_atom_type_scat_dispersion_real
_atom_type_scat_dispersion_imag
_atom_type_scat_source
C C 0.0033 0.0016 'International Tables Vol C Tables 4.2.6.8 and 6.1.1.4'
H H 0.0000 0.0000 'International Tables Vol C Tables 4.2.6.8 and 6.1.1.4'
N N 0.0061 0.0033 'International Tables Vol C Tables 4.2.6.8 and 6.1.1.4'
S S 0.1246 0.1234 'International Tables Vol C Tables 4.2.6.8 and 6.1.1.4'

loop_
_geom_angle_atom_site_label_1
_geom_angle_atom_site_label_2
_geom_angle_atom_site_label_3
_geom_angle
_geom_angle_site_symmetry_1
_geom_angle_site_symmetry_3
_geom_angle_publ_flag
C6_1 S1_1 C1_1 101.37(8) . . ?
C6_1 S2_1 C7_1 86.28(8) . . ?
C7_1 S3_1 C8_1 100.43(8) . . ?
C7_1 N1_1 N2_1 112.27(13) . . ?
C6_1 N2_1 N1_1 112.23(14) . . ?
C2_1 C1_1 C5_1 104.49(15) . . ?
C2_1 C1_1 S1_1 115.41(14) . . ?
C5_1 C1_1 S1_1 109.47(13) . . ?
C2_1 C1_1 H1_1 109.1 . . ?
C5_1 C1_1 H1_1 109.1 . . ?
S1_1 C1_1 H1_1 109.1 . . ?
C3_1 C2_1 C1_1 105.55(16) . . ?
C3_1 C2_1 H2A_1 110.6 . . ?
C1_1 C2_1 H2A_1 110.6 . . ?
C3_1 C2_1 H2B_1 110.6 . . ?
C1_1 C2_1 H2B_1 110.6 . . ?
H2A_1 C2_1 H2B_1 108.8 . . ?
C2_1 C3_1 C4_1 106.94(17) . . ?
C2_1 C3_1 H3A_1 110.3 . . ?
C4_1 C3_1 H3A_1 110.3 . . ?
C2_1 C3_1 H3B_1 110.3 . . ?
C4_1 C3_1 H3B_1 110.3 . . ?
H3A_1 C3_1 H3B_1 108.6 . . ?
C5_1 C4_1 C3_1 105.34(18) . . ?
C5_1 C4_1 H4A_1 110.7 . . ?
C3_1 C4_1 H4A_1 110.7 . . ?
C5_1 C4_1 H4B_1 110.7 . . ?
C3_1 C4_1 H4B_1 110.7 . . ?
H4A_1 C4_1 H4B_1 108.8 . . ?
C4_1 C5_1 C1_1 102.49(16) . . ?
C4_1 C5_1 H5A_1 111.3 . . ?
C1_1 C5_1 H5A_1 111.3 . . ?
C4_1 C5_1 H5B_1 111.3 . . ?
C1_1 C5_1 H5B_1 111.3 . . ?
H5A_1 C5_1 H5B_1 109.2 . . ?
N2_1 C6_1 S2_1 114.68(13) . . ?
N2_1 C6_1 S1_1 125.28(13) . . ?
S2_1 C6_1 S1_1 120.00(10) . . ?
N1_1 C7_1 S2_1 114.54(12) . . ?
N1_1 C7_1 S3_1 124.51(12) . . ?
S2_1 C7_1 S3_1 120.94(9) . . ?
C9_1 C8_1 S3_1 108.68(12) . . ?
C9_1 C8_1 H8A_1 110.0 . . ?
S3_1 C8_1 H8A_1 110.0 . . ?
C9_1 C8_1 H8B_1 110.0 . . ?
S3_1 C8_1 H8B_1 110.0 . . ?
H8A_1 C8_1 H8B_1 108.3 . . ?
C10_1 C9_1 C8_1 111.42(14) . . ?
C10_1 C9_1 H9A_1 109.3 . . ?
C8_1 C9_1 H9A_1 109.3 . . ?
C10_1 C9_1 H9B_1 109.3 . . ?
C8_1 C9_1 H9B_1 109.3 . . ?
H9A_1 C9_1 H9B_1 108.0 . . ?
C9_1 C10_1 C10_1 113.21(17) . 3_657 ?
C9_1 C10_1 H10A_1 108.9 . . ?
C10_1 C10_1 H10A_1 108.9 3_657 . ?
C9_1 C10_1 H10B_1 108.9 . . ?
C10_1 C10_1 H10B_1 108.9 3_657 . ?
H10A_1 C10_1 H10B_1 107.7 . . ?

loop_
_geom_bond_atom_site_label_1
_geom_bond_atom_site_label_2
_geom_bond_distance
_geom_bond_site_symmetry_2
_geom_bond_publ_flag
S1_1 C6_1 1.7470(17) . ?
S1_1 C1_1 1.8066(19) . ?
S2_1 C6_1 1.7289(17) . ?
S2_1 C7_1 1.7307(17) . ?
S3_1 C7_1 1.7406(17) . ?
S3_1 C8_1 1.8091(18) . ?
N1_1 C7_1 1.290(2) . ?
N1_1 N2_1 1.389(2) . ?
N2_1 C6_1 1.289(2) . ?
C1_1 C2_1 1.515(3) . ?
C1_1 C5_1 1.530(2) . ?
C1_1 H1_1 0.9800 . ?
C2_1 C3_1 1.515(3) . ?
C2_1 H2A_1 0.9700 . ?
C2_1 H2B_1 0.9700 . ?
C3_1 C4_1 1.515(3) . ?
C3_1 H3A_1 0.9700 . ?
C3_1 H3B_1 0.9700 . ?
C4_1 C5_1 1.502(3) . ?
C4_1 H4A_1 0.9700 . ?
C4_1 H4B_1 0.9700 . ?
C5_1 H5A_1 0.9700 . ?
C5_1 H5B_1 0.9700 . ?
C8_1 C9_1 1.526(2) . ?
C8_1 H8A_1 0.9700 . ?
C8_1 H8B_1 0.9700 . ?
C9_1 C10_1 1.515(2) . ?
C9_1 H9A_1 0.9700 . ?
C9_1 H9B_1 0.9700 . ?
C10_1 C10_1 1.523(3) 3_657 ?
C10_1 H10A_1 0.9700 . ?
C10_1 H10B_1 0.9700 . ?
